data_2217023
loop_
_publ_author_name
'Wang, Chen-Yi'

_publ_section_title 5-(4-<i>tert</i>-Butylbenzylsulfanyl)-3-methyl-1-phenyl-1<i>H</i>-pyrazole-4-carbaldehyde
_journal_coeditor_code EM2002
_journal_issue 1
_journal_name_full 'Acta Crystallographica Section E'
_journal_page_first o270
_journal_page_last o270
_journal_paper_doi 10.1107/S160053680706597X
_journal_volume 64
_journal_year 2008
_chemical_formula_iupac 'C22 H24 N2 O S'
_chemical_formula_moiety 'C22 H24 N2 O S'
_chemical_formula_sum 'C22 H24 N2 O S'
_chemical_formula_weight 364.49
_chemical_name_systematic
;
5-(4-<i>tert</i>-Butylbenzylsulfanyl)-3-methyl-1-phenyl-1<i>H</i>-pyrazole-4-
carbaldehyde
;
_space_group_IT_number 61
_symmetry_cell_setting orthorhombic
_symmetry_space_group_name_Hall '-P 2ac 2ab'
_symmetry_space_group_name_H-M 'P b c a'
_atom_sites_solution_hydrogens geom
_atom_sites_solution_primary direct
_atom_sites_solution_secondary difmap
_cell_angle_alpha 90.00
_cell_angle_beta 90.00
_cell_angle_gamma 90.00
_cell_formula_units_Z 8
_cell_length_a 11.129(3)
_cell_length_b 16.181(4)
_cell_length_c 22.429(6)
_cell_measurement_reflns_used 2619
_cell_measurement_temperature 294(2)
_cell_measurement_theta_max 23.41
_cell_measurement_theta_min 2.40
_cell_volume 4039.0(18)
_computing_cell_refinement 'SAINT (Bruker, 1997)'
_computing_data_collection 'SMART (Bruker, 1997)'
_computing_data_reduction 'SAINT (Bruker, 1997)'
_computing_molecular_graphics 'SHELXTL (Bruker, 1997)'
_computing_publication_material 'SHELXTL (Bruker, 1997)'
_computing_structure_refinement 'SHELXL97 (Sheldrick, 1997)'
_computing_structure_solution 'SHELXS97 (Sheldrick, 1997)'
_diffrn_ambient_temperature 294(2)
_diffrn_measured_fraction_theta_full 1.000
_diffrn_measured_fraction_theta_max 1.000
_diffrn_measurement_device_type 'Bruker SMART 1000'
_diffrn_measurement_method '\f and \w'
_diffrn_radiation_monochromator graphite
_diffrn_radiation_source 'fine-focus sealed tube'
_diffrn_radiation_type MoK\a
_diffrn_radiation_wavelength 0.71073
_diffrn_reflns_av_R_equivalents 0.0867
_diffrn_reflns_av_sigmaI/netI 0.0607
_diffrn_reflns_limit_h_max 13
_diffrn_reflns_limit_h_min -12
_diffrn_reflns_limit_k_max 19
_diffrn_reflns_limit_k_min -16
_diffrn_reflns_limit_l_max 21
_diffrn_reflns_limit_l_min -26
_diffrn_reflns_number 19461
_diffrn_reflns_theta_full 25.02
_diffrn_reflns_theta_max 25.02
_diffrn_reflns_theta_min 1.82
_diffrn_standards_decay_% 0
_diffrn_standards_interval_count 0
_diffrn_standards_interval_time 0
_diffrn_standards_number 0
_exptl_absorpt_coefficient_mu 0.173
_exptl_absorpt_correction_T_max 0.973
_exptl_absorpt_correction_T_min 0.945
_exptl_absorpt_correction_type multi-scan
_exptl_absorpt_process_details '(SADABS; Sheldrick, 2001)'
_exptl_crystal_colour colourless
_exptl_crystal_density_diffrn 1.199
_exptl_crystal_density_method 'not measured'
_exptl_crystal_description Orthorhombic
_exptl_crystal_F_000 1552
_exptl_crystal_size_max 0.24
_exptl_crystal_size_mid 0.20
_exptl_crystal_size_min 0.16
_refine_diff_density_max 0.191
_refine_diff_density_min -0.208
_refine_ls_extinction_coef 0.0053(5)
_refine_ls_extinction_expression Fc^*^=kFc[1+0.001xFc^2^\l^3^/sin(2\q)]^-1/4^
_refine_ls_extinction_method 'SHELXL97 (Sheldrick, 1997)'
_refine_ls_goodness_of_fit_ref 1.007
_refine_ls_hydrogen_treatment constr
_refine_ls_matrix_type full
_refine_ls_number_parameters 271
_refine_ls_number_reflns 3568
_refine_ls_number_restraints 57
_refine_ls_restrained_S_all 1.056
_refine_ls_R_factor_all 0.1213
_refine_ls_R_factor_gt 0.0480
_refine_ls_shift/su_max 0.002
_refine_ls_shift/su_mean 0.000
_refine_ls_structure_factor_coef Fsqd
_refine_ls_weighting_details 'calc w=1/[\s^2^(Fo^2^)+(0.0543P)^2^+1.5678P] where P=(Fo^2^+2Fc^2^)/3'
_refine_ls_weighting_scheme calc
_refine_ls_wR_factor_gt 0.1105
_refine_ls_wR_factor_ref 0.1456
_reflns_number_gt 1788
_reflns_number_total 3568
_reflns_threshold_expression I>2\s(I)
_cod_data_source_file em2002.cif
_cod_data_source_block I
_cod_original_sg_symbol_H-M Pbca
_cod_database_code 2217023
_cod_database_fobs_code 2217023

loop_
_symmetry_equiv_pos_as_xyz
'x, y, z'
'-x+1/2, -y, z+1/2'
'-x, y+1/2, -z+1/2'
'x+1/2, -y+1/2, -z'
'-x, -y, -z'
'x-1/2, y, -z-1/2'
'x, -y-1/2, z-1/2'
'-x-1/2, y-1/2, z'

loop_
_atom_site_type_symbol
_atom_site_label
_atom_site_fract_x
_atom_site_fract_y
_atom_site_fract_z
_atom_site_U_iso_or_equiv
_atom_site_adp_type
_atom_site_calc_flag
_atom_site_refinement_flags
_atom_site_occupancy
_atom_site_disorder_assembly
_atom_site_disorder_group
S S1 0.56005(9) 0.18185(6) 0.52594(4) 0.0692(3) Uani d . 1 . .
O O1 0.7233(2) -0.07664(16) 0.52505(12) 0.0888(9) Uani d . 1 . .
N N1 0.4568(2) 0.09456(16) 0.61696(12) 0.0539(7) Uani d . 1 . .
N N2 0.4616(3) 0.02084(17) 0.64732(13) 0.0622(8) Uani d . 1 . .
C C1 0.5704(4) -0.1109(2) 0.63859(17) 0.0809(12) Uani d . 1 . .
H H1A 0.5296 -0.1218 0.6755 0.121 Uiso calc R 1 . .
H H1B 0.6556 -0.1146 0.6447 0.121 Uiso calc R 1 . .
H H1C 0.5461 -0.1507 0.6093 0.121 Uiso calc R 1 . .
C C2 0.5388(3) -0.0253(2) 0.61720(16) 0.0589(9) Uani d . 1 . .
C C3 0.5853(3) 0.0175(2) 0.56780(14) 0.0520(8) Uani d . 1 . .
C C4 0.5313(3) 0.09467(19) 0.56915(13) 0.0503(8) Uani d . 1 . .
C C5 0.6746(3) -0.0098(2) 0.52514(16) 0.0676(10) Uani d . 1 . .
H H5 0.6964 0.0273 0.4953 0.081 Uiso calc R 1 . .
C C6 0.3817(3) 0.1594(2) 0.63937(14) 0.0535(9) Uani d . 1 . .
C C7 0.3931(3) 0.1839(2) 0.69794(15) 0.0651(10) Uani d . 1 . .
H H7 0.4507 0.1598 0.7224 0.078 Uiso calc R 1 . .
C C8 0.3183(4) 0.2443(3) 0.71983(18) 0.0787(12) Uani d . 1 . .
H H8 0.3249 0.2607 0.7594 0.094 Uiso calc R 1 . .
C C9 0.2340(4) 0.2806(3) 0.6837(2) 0.0861(13) Uani d . 1 . .
H H9 0.1839 0.3216 0.6987 0.103 Uiso calc R 1 . .
C C10 0.2239(4) 0.2559(3) 0.6255(2) 0.0875(13) Uani d . 1 . .
H H10 0.1668 0.2806 0.6010 0.105 Uiso calc R 1 . .
C C11 0.2967(3) 0.1955(2) 0.60299(16) 0.0704(10) Uani d . 1 . .
H H11 0.2890 0.1789 0.5635 0.084 Uiso calc R 1 . .
C C12 0.6681(3) 0.2339(2) 0.57569(17) 0.0752(11) Uani d . 1 . .
H H12A 0.7027 0.2808 0.5550 0.090 Uiso calc R 1 . .
H H12B 0.6257 0.2546 0.6104 0.090 Uiso calc R 1 . .
C C13 0.7670(3) 0.17787(19) 0.59573(16) 0.0594(9) Uani d . 1 . .
C C14 0.7591(3) 0.1360(2) 0.64906(15) 0.0621(10) Uani d . 1 . .
H H14 0.6952 0.1469 0.6746 0.075 Uiso calc R 1 . .
C C15 0.8436(3) 0.0784(2) 0.66528(15) 0.0655(10) Uani d . 1 . .
H H15 0.8356 0.0516 0.7018 0.079 Uiso calc R 1 . .
C C16 0.9402(3) 0.0589(2) 0.62918(15) 0.0588(9) Uani d . 1 A .
C C17 0.9495(3) 0.1031(2) 0.57631(17) 0.0720(11) Uani d . 1 . .
H H17 1.0145 0.0932 0.5512 0.086 Uiso calc R 1 . .
C C18 0.8651(4) 0.1614(2) 0.55988(17) 0.0709(11) Uani d . 1 . .
H H18 0.8745 0.1900 0.5242 0.085 Uiso calc R 1 . .
C C19 1.0287(3) -0.0081(2) 0.64643(16) 0.0720(11) Uani d D 1 . .
C C20 0.9655(8) -0.0873(4) 0.6579(6) 0.115(3) Uani d PDU 0.655(12) A 1
H H20A 1.0227 -0.1284 0.6699 0.172 Uiso calc PR 0.655(12) A 1
H H20B 0.9256 -0.1051 0.6222 0.172 Uiso calc PR 0.655(12) A 1
H H20C 0.9073 -0.0796 0.6890 0.172 Uiso calc PR 0.655(12) A 1
C C21 1.1021(7) 0.0212(5) 0.7014(3) 0.073(2) Uani d PDU 0.655(12) A 1
H H21A 1.0489 0.0298 0.7345 0.110 Uiso calc PR 0.655(12) A 1
H H21B 1.1424 0.0720 0.6921 0.110 Uiso calc PR 0.655(12) A 1
H H21C 1.1605 -0.0201 0.7117 0.110 Uiso calc PR 0.655(12) A 1
C C22 1.1279(8) -0.0210(6) 0.5970(3) 0.094(3) Uani d PDU 0.655(12) A 1
H H22A 1.1839 -0.0624 0.6100 0.141 Uiso calc PR 0.655(12) A 1
H H22B 1.1697 0.0300 0.5904 0.141 Uiso calc PR 0.655(12) A 1
H H22C 1.0905 -0.0386 0.5606 0.141 Uiso calc PR 0.655(12) A 1
C C20' 0.9620(13) -0.0696(9) 0.6921(7) 0.087(5) Uani d PDU 0.345(12) A 2
H H20D 0.8867 -0.0868 0.6753 0.130 Uiso calc PR 0.345(12) A 2
H H20E 0.9480 -0.0415 0.7291 0.130 Uiso calc PR 0.345(12) A 2
H H20F 1.0116 -0.1172 0.6990 0.130 Uiso calc PR 0.345(12) A 2
C C21' 1.1392(14) 0.0222(13) 0.6765(9) 0.132(9) Uani d PDU 0.345(12) A 2
H H21D 1.1231 0.0745 0.6952 0.197 Uiso calc PR 0.345(12) A 2
H H21E 1.2022 0.0288 0.6477 0.197 Uiso calc PR 0.345(12) A 2
H H21F 1.1638 -0.0170 0.7063 0.197 Uiso calc PR 0.345(12) A 2
C C22' 1.0496(18) -0.0659(9) 0.5928(5) 0.101(6) Uani d PDU 0.345(12) A 2
H H22D 1.1070 -0.1076 0.6035 0.151 Uiso calc PR 0.345(12) A 2
H H22E 1.0797 -0.0344 0.5598 0.151 Uiso calc PR 0.345(12) A 2
H H22F 0.9751 -0.0916 0.5818 0.151 Uiso calc PR 0.345(12) A 2

loop_
_atom_site_aniso_label
_atom_site_aniso_U_11
_atom_site_aniso_U_22
_atom_site_aniso_U_33
_atom_site_aniso_U_12
_atom_site_aniso_U_13
_atom_site_aniso_U_23
S1 0.0791(7) 0.0673(6) 0.0612(6) 0.0141(5) 0.0036(5) 0.0218(5)
O1 0.100(2) 0.0657(18) 0.101(2) 0.0241(16) -0.0006(17) -0.0163(16)
N1 0.0617(18) 0.0461(16) 0.0538(16) 0.0022(14) -0.0019(15) 0.0038(13)
N2 0.069(2) 0.0478(17) 0.0697(19) -0.0030(15) -0.0048(16) 0.0110(15)
C1 0.091(3) 0.050(2) 0.102(3) 0.000(2) -0.007(3) 0.014(2)
C2 0.061(2) 0.046(2) 0.070(2) -0.0044(19) -0.008(2) 0.0021(18)
C3 0.053(2) 0.049(2) 0.054(2) 0.0004(17) -0.0086(18) -0.0034(16)
C4 0.056(2) 0.051(2) 0.0435(18) 0.0005(16) -0.0050(17) 0.0027(15)
C5 0.072(3) 0.063(2) 0.067(2) 0.004(2) -0.009(2) -0.008(2)
C6 0.057(2) 0.048(2) 0.055(2) 0.0002(17) 0.0020(18) 0.0028(16)
C7 0.074(2) 0.066(2) 0.055(2) -0.004(2) -0.0009(19) 0.0041(19)
C8 0.103(3) 0.072(3) 0.061(2) -0.005(3) 0.014(3) -0.009(2)
C9 0.097(3) 0.073(3) 0.088(3) 0.015(2) 0.022(3) -0.007(2)
C10 0.089(3) 0.090(3) 0.083(3) 0.030(3) 0.000(2) -0.009(3)
C11 0.079(3) 0.072(3) 0.061(2) 0.014(2) -0.006(2) -0.003(2)
C12 0.089(3) 0.043(2) 0.094(3) -0.002(2) 0.009(2) 0.008(2)
C13 0.065(2) 0.0383(19) 0.075(2) -0.0072(18) 0.003(2) 0.0000(18)
C14 0.068(2) 0.067(2) 0.051(2) -0.003(2) 0.0059(19) -0.0109(19)
C15 0.081(3) 0.066(2) 0.050(2) -0.001(2) -0.002(2) 0.0011(18)
C16 0.065(2) 0.056(2) 0.055(2) -0.0014(19) -0.003(2) -0.0115(17)
C17 0.065(3) 0.076(3) 0.075(3) 0.000(2) 0.018(2) 0.001(2)
C18 0.074(3) 0.066(3) 0.073(3) -0.011(2) 0.015(2) 0.014(2)
C19 0.082(3) 0.067(3) 0.068(3) 0.013(2) -0.005(2) -0.011(2)
C20 0.110(6) 0.058(4) 0.175(8) -0.011(4) -0.029(6) -0.012(5)
C21 0.053(4) 0.095(5) 0.072(4) 0.011(3) -0.006(4) 0.001(4)
C22 0.101(6) 0.100(6) 0.082(4) 0.033(5) -0.001(4) -0.015(4)
C20' 0.101(9) 0.059(7) 0.100(9) 0.018(6) -0.013(7) -0.001(6)
C21' 0.113(11) 0.123(11) 0.158(13) -0.008(9) 0.001(9) -0.008(9)
C22' 0.120(10) 0.085(8) 0.098(8) 0.017(7) 0.014(7) -0.001(7)

loop_
_atom_type_symbol
_atom_type_description
_atom_type_scat_dispersion_real
_atom_type_scat_dispersion_imag
_atom_type_scat_source
C C 0.0033 0.0016 'International Tables Vol C Tables 4.2.6.8 and 6.1.1.4'
H H 0.0000 0.0000 'International Tables Vol C Tables 4.2.6.8 and 6.1.1.4'
N N 0.0061 0.0033 'International Tables Vol C Tables 4.2.6.8 and 6.1.1.4'
O O 0.0106 0.0060 'International Tables Vol C Tables 4.2.6.8 and 6.1.1.4'
S S 0.1246 0.1234 'International Tables Vol C Tables 4.2.6.8 and 6.1.1.4'

loop_
_geom_angle_atom_site_label_1
_geom_angle_atom_site_label_2
_geom_angle_atom_site_label_3
_geom_angle
C4 S1 C12 98.81(15)
C4 N1 N2 111.6(3)
C4 N1 C6 129.3(3)
N2 N1 C6 119.0(3)
C2 N2 N1 105.2(3)
C2 C1 H1A 109.5
C2 C1 H1B 109.5
H1A C1 H1B 109.5
C2 C1 H1C 109.5
H1A C1 H1C 109.5
H1B C1 H1C 109.5
N2 C2 C3 111.3(3)
N2 C2 C1 120.5(3)
C3 C2 C1 128.2(3)
C4 C3 C2 105.5(3)
C4 C3 C5 125.9(3)
C2 C3 C5 128.6(3)
N1 C4 C3 106.4(3)
N1 C4 S1 123.6(2)
C3 C4 S1 129.6(3)
O1 C5 C3 125.5(4)
O1 C5 H5 117.3
C3 C5 H5 117.3
C7 C6 C11 120.3(3)
C7 C6 N1 119.5(3)
C11 C6 N1 120.2(3)
C8 C7 C6 119.3(4)
C8 C7 H7 120.3
C6 C7 H7 120.3
C9 C8 C7 120.5(4)
C9 C8 H8 119.7
C7 C8 H8 119.7
C8 C9 C10 119.7(4)
C8 C9 H9 120.2
C10 C9 H9 120.2
C11 C10 C9 120.7(4)
C11 C10 H10 119.6
C9 C10 H10 119.6
C10 C11 C6 119.5(3)
C10 C11 H11 120.3
C6 C11 H11 120.3
C13 C12 S1 112.7(2)
C13 C12 H12A 109.1
S1 C12 H12A 109.1
C13 C12 H12B 109.1
S1 C12 H12B 109.1
H12A C12 H12B 107.8
C14 C13 C18 117.4(3)
C14 C13 C12 120.8(3)
C18 C13 C12 121.6(3)
C15 C14 C13 121.4(3)
C15 C14 H14 119.3
C13 C14 H14 119.3
C14 C15 C16 122.2(3)
C14 C15 H15 118.9
C16 C15 H15 118.9
C15 C16 C17 116.1(3)
C15 C16 C19 121.3(3)
C17 C16 C19 122.6(3)
C18 C17 C16 121.9(3)
C18 C17 H17 119.0
C16 C17 H17 119.0
C17 C18 C13 120.9(3)
C17 C18 H18 119.6
C13 C18 H18 119.6
C20 C19 C16 110.7(5)
C21' C19 C16 114.7(9)
C16 C19 C22' 109.5(6)
C20 C19 C21 112.0(5)
C16 C19 C21 109.0(4)
C20 C19 C22 109.8(5)
C16 C19 C22 111.8(4)
C21 C19 C22 103.3(4)
C16 C19 C20' 107.8(6)
C19 C20 H20A 109.5
C19 C20 H20B 109.5
C19 C20 H20C 109.5
C19 C21 H21A 109.5
C19 C21 H21B 109.5
C19 C21 H21C 109.5
C19 C22 H22A 109.5
C19 C22 H22B 109.5
C19 C22 H22C 109.5
C19 C20' H20D 109.5
C19 C20' H20E 109.5
H20D C20' H20E 109.5
C19 C20' H20F 109.5
H20D C20' H20F 109.5
H20E C20' H20F 109.5
C19 C21' H21D 109.5
C19 C21' H21E 109.5
H21D C21' H21E 109.5
C19 C21' H21F 109.5
H21D C21' H21F 109.5
H21E C21' H21F 109.5
C19 C22' H22D 109.5
C19 C22' H22E 109.5
H22D C22' H22E 109.5
C19 C22' H22F 109.5
H22D C22' H22F 109.5
H22E C22' H22F 109.5

loop_
_geom_bond_atom_site_label_1
_geom_bond_atom_site_label_2
_geom_bond_distance
S1 C4 1.741(3)
S1 C12 1.844(4)
O1 C5 1.210(4)
N1 C4 1.355(4)
N1 N2 1.375(3)
N1 C6 1.432(4)
N2 C2 1.324(4)
C1 C2 1.507(4)
C1 H1A 0.9600
C1 H1B 0.9600
C1 H1C 0.9600
C2 C3 1.406(4)
C3 C4 1.386(4)
C3 C5 1.448(4)
C5 H5 0.9300
C6 C7 1.378(4)
C6 C11 1.380(4)
C7 C8 1.375(5)
C7 H7 0.9300
C8 C9 1.371(5)
C8 H8 0.9300
C9 C10 1.371(5)
C9 H9 0.9300
C10 C11 1.366(5)
C10 H10 0.9300
C11 H11 0.9300
C12 C13 1.495(5)
C12 H12A 0.9700
C12 H12B 0.9700
C13 C14 1.378(4)
C13 C18 1.382(5)
C14 C15 1.372(5)
C14 H14 0.9300
C15 C16 1.382(5)
C15 H15 0.9300
C16 C17 1.389(5)
C16 C19 1.515(5)
C17 C18 1.381(5)
C17 H17 0.9300
C18 H18 0.9300
C19 C20 1.485(6)
C19 C21' 1.487(9)
C19 C22' 1.541(8)
C19 C21 1.554(6)
C19 C22 1.578(6)
C19 C20' 1.609(8)
C20 H20A 0.9600
C20 H20B 0.9600
C20 H20C 0.9600
C21 H21A 0.9600
C21 H21B 0.9600
C21 H21C 0.9600
C22 H22A 0.9600
C22 H22B 0.9600
C22 H22C 0.9600
C20' H20D 0.9600
C20' H20E 0.9600
C20' H20F 0.9600
C21' H21D 0.9600
C21' H21E 0.9600
C21' H21F 0.9600
C22' H22D 0.9600
C22' H22E 0.9600
C22' H22F 0.9600

loop_
_geom_hbond_atom_site_label_D
_geom_hbond_atom_site_label_H
_geom_hbond_atom_site_label_A
_geom_hbond_site_symmetry_A
_geom_hbond_distance_DH
_geom_hbond_distance_HA
_geom_hbond_distance_DA
_geom_hbond_angle_DHA
_geom_hbond_publ_flag
C12 H12A O2 4_655 0.97 2.54 3.486(3) 165 yes

loop_
_geom_torsion_atom_site_label_1
_geom_torsion_atom_site_label_2
_geom_torsion_atom_site_label_3
_geom_torsion_atom_site_label_4
_geom_torsion
C4 N1 N2 C2 -0.9(3)
C6 N1 N2 C2 -178.7(3)
N1 N2 C2 C3 0.5(4)
N1 N2 C2 C1 178.1(3)
N2 C2 C3 C4 0.1(4)
C1 C2 C3 C4 -177.3(3)
N2 C2 C3 C5 177.6(3)
C1 C2 C3 C5 0.2(6)
N2 N1 C4 C3 1.0(3)
C6 N1 C4 C3 178.5(3)
N2 N1 C4 S1 -172.5(2)
C6 N1 C4 S1 5.0(5)
C2 C3 C4 N1 -0.6(3)
C5 C3 C4 N1 -178.2(3)
C2 C3 C4 S1 172.3(3)
C5 C3 C4 S1 -5.3(5)
C12 S1 C4 N1 78.5(3)
C12 S1 C4 C3 -93.3(3)
C4 C3 C5 O1 178.3(3)
C2 C3 C5 O1 1.2(6)
C4 N1 C6 C7 -125.0(4)
N2 N1 C6 C7 52.4(4)
C4 N1 C6 C11 56.7(5)
N2 N1 C6 C11 -126.0(3)
C11 C6 C7 C8 0.4(5)
N1 C6 C7 C8 -177.9(3)
C6 C7 C8 C9 -0.6(6)
C7 C8 C9 C10 0.4(6)
C8 C9 C10 C11 0.1(7)
C9 C10 C11 C6 -0.4(6)
C7 C6 C11 C10 0.1(5)
N1 C6 C11 C10 178.4(3)
C4 S1 C12 C13 50.4(3)
S1 C12 C13 C14 -94.5(4)
S1 C12 C13 C18 80.7(4)
C18 C13 C14 C15 -1.8(5)
C12 C13 C14 C15 173.6(3)
C13 C14 C15 C16 -0.4(5)
C14 C15 C16 C17 2.2(5)
C14 C15 C16 C19 -176.7(3)
C15 C16 C17 C18 -1.9(5)
C19 C16 C17 C18 177.0(3)
C16 C17 C18 C13 -0.3(6)
C14 C13 C18 C17 2.1(5)
C12 C13 C18 C17 -173.3(3)
C15 C16 C19 C20 55.1(7)
C17 C16 C19 C20 -123.7(6)
C15 C16 C19 C21' -96.3(11)
C17 C16 C19 C21' 84.9(11)
C15 C16 C19 C22' 132.1(9)
C17 C16 C19 C22' -46.8(9)
C15 C16 C19 C21 -68.6(5)
C17 C16 C19 C21 112.6(5)
C15 C16 C19 C22 177.9(5)
C17 C16 C19 C22 -1.0(6)
C15 C16 C19 C20' 23.1(8)
C17 C16 C19 C20' -155.8(7)
